data_1521957
loop_
_publ_author_name
'Sologub, O.L.'
'Salamakha, P.S.'
'Godart, C.'

_publ_section_title
;
 Formation, crystal structure and magnetism of ternary compounds Ce5 M Ge2
 (M = Co, Ni, Ru, Rh, Pd, Ir, Pt)
;
_journal_name_full 'Journal of Alloys Compd.'
_journal_page_first 31
_journal_page_last 39
_journal_volume 307
_journal_year 2000
_chemical_formula_sum 'Ce5 Ge1.95 Pd1.05'
_chemical_name_systematic 'Ce5 (Pd1.05 Ge1.95)'
_space_group_IT_number 193
_symmetry_space_group_name_Hall '-P 6c 2'
_symmetry_space_group_name_H-M 'P 63/m c m'
_cell_angle_alpha 90
_cell_angle_beta 90
_cell_angle_gamma 120
_cell_formula_units_Z 2
_cell_length_a 8.891
_cell_length_b 8.891
_cell_length_c 6.691
_cell_volume 458.061
_citation_journal_id_ASTM JALCEU
_cod_data_source_file Sologub_JALCEU_2000_1396.cif
_cod_data_source_block Ce5Ge1.95Pd1.05
_cod_original_cell_volume 458.0605
_cod_database_code 1521957

loop_
_symmetry_equiv_pos_as_xyz
x,y,z
x-y,x,z+1/2
-y,x-y,z
-x,-y,z+1/2
-x+y,-x,z
y,-x+y,z+1/2
-y,-x,-z
x-y,-y,-z+1/2
x,x-y,-z
y,x,-z+1/2
-x+y,y,-z
-x,-x+y,-z+1/2
-x,-y,-z
-x+y,-x,-z-1/2
y,-x+y,-z
x,y,-z-1/2
x-y,x,-z
-y,x-y,-z-1/2
y,x,z
-x+y,y,z-1/2
-x,-x+y,z
-y,-x,z-1/2
x-y,-y,z
x,x-y,z-1/2

loop_
_atom_site_label
_atom_site_type_symbol
_atom_site_fract_x
_atom_site_fract_y
_atom_site_fract_z
_atom_site_occupancy
_atom_site_U_iso_or_equiv
Pd1 Pd 0.6039 0 0.25 0.35 0.0
Ce2 Ce 0.3333 0.6667 0 1 0.0
Ge1 Ge 0.6039 0 0.25 0.65 0.0
Ce1 Ce 0.2456 0 0.25 1 0.0
